data_7017311
loop_
_publ_author_name
'Pons-Balagu\'e, Alba'
'Ioanidis, Nicoleta'
'Wernsdorfer, Wolfgang'
'Yamaguchi, Akira'
'Sa\~nudo, E Carolina'

_publ_section_title
;
 Microwave assisted synthesis and magnetic properties of octanuclear and
 enneanuclear Ni(ii) complexes: an unprecedented coordination mode for the
 NO(2)(-) ligand.
;
_journal_issue 44
_journal_name_full 'Dalton transactions (Cambridge, England : 2003)'
_journal_page_first 11765
_journal_page_last 11769
_journal_paper_doi 10.1039/c1dt10993f
_journal_volume 40
_journal_year 2011
_chemical_formula_sum 'C40 H102 Ni9 O40'
_chemical_formula_weight 1751.61
_chemical_name_systematic
;
?
;
_space_group_IT_number 2
_symmetry_cell_setting triclinic
_symmetry_space_group_name_Hall '-P 1'
_symmetry_space_group_name_H-M 'P -1'
_atom_sites_solution_hydrogens geom
_atom_sites_solution_primary direct
_atom_sites_solution_secondary difmap
_audit_creation_method SHELXL-97
_cell_angle_alpha 85.585(2)
_cell_angle_beta 80.224(2)
_cell_angle_gamma 71.235(3)
_cell_formula_units_Z 1
_cell_length_a 11.0288(5)
_cell_length_b 12.1147(5)
_cell_length_c 14.1046(5)
_cell_measurement_reflns_used 1856
_cell_measurement_temperature 100(2)
_cell_measurement_theta_max 26.257
_cell_measurement_theta_min 2.27
_cell_volume 1757.94(13)
_computing_structure_refinement 'SHELXL-97 (Sheldrick, 1997)'
_computing_structure_solution 'SHELXS-97 (Sheldrick, 1990)'
_diffrn_ambient_temperature 100(2)
_diffrn_measured_fraction_theta_full 0.985
_diffrn_measured_fraction_theta_max 0.985
_diffrn_measurement_device_type 'Bruker X8 KappaAPEXII'
_diffrn_measurement_method 'omega and phi scans'
_diffrn_radiation_monochromator graphite
_diffrn_radiation_source 'fine-focus sealed tube'
_diffrn_radiation_type MoK\a
_diffrn_radiation_wavelength 0.71073
_diffrn_reflns_av_R_equivalents 0.0520
_diffrn_reflns_av_sigmaI/netI 0.0387
_diffrn_reflns_limit_h_max 13
_diffrn_reflns_limit_h_min -13
_diffrn_reflns_limit_k_max 15
_diffrn_reflns_limit_k_min -15
_diffrn_reflns_limit_l_max 17
_diffrn_reflns_limit_l_min -16
_diffrn_reflns_number 52676
_diffrn_reflns_theta_full 26.48
_diffrn_reflns_theta_max 26.48
_diffrn_reflns_theta_min 1.47
_exptl_absorpt_coefficient_mu 2.443
_exptl_absorpt_correction_T_max 0.8476
_exptl_absorpt_correction_T_min 0.6539
_exptl_absorpt_correction_type numerical
_exptl_absorpt_process_details SADABS-2004
_exptl_crystal_colour green
_exptl_crystal_density_diffrn 1.655
_exptl_crystal_density_method 'not measured'
_exptl_crystal_description plate
_exptl_crystal_F_000 914
_exptl_crystal_size_max 0.19
_exptl_crystal_size_mid 0.14
_exptl_crystal_size_min 0.07
_refine_diff_density_max 0.615
_refine_diff_density_min -0.531
_refine_diff_density_rms 0.097
_refine_ls_extinction_method none
_refine_ls_goodness_of_fit_ref 1.033
_refine_ls_hydrogen_treatment mixed
_refine_ls_matrix_type full
_refine_ls_number_parameters 429
_refine_ls_number_reflns 7174
_refine_ls_number_restraints 0
_refine_ls_restrained_S_all 1.033
_refine_ls_R_factor_all 0.0549
_refine_ls_R_factor_gt 0.0328
_refine_ls_shift/su_max 0.001
_refine_ls_shift/su_mean 0.000
_refine_ls_structure_factor_coef Fsqd
_refine_ls_weighting_details 'calc w=1/[\s^2^(Fo^2^)+(0.0347P)^2^+2.8641P] where P=(Fo^2^+2Fc^2^)/3'
_refine_ls_weighting_scheme calc
_refine_ls_wR_factor_gt 0.0740
_refine_ls_wR_factor_ref 0.0837
_reflns_number_gt 5493
_reflns_number_total 7174
_reflns_threshold_expression >2sigma(I)
_cod_data_source_file c1dt10993f.txt
_cod_data_source_block newni9
_cod_depositor_comments
;
The following automatic conversions were performed:

'_symmetry_cell_setting' value 'Triclinic' changed to 'triclinic'
according to /home/saulius/struct/CIF-dictionaries/cif_core.dic
dictionary named 'cif_core.dic' version 2.4.1 from 2010-06-29.

Automatic conversion script
Id: cif_fix_values 1715 2011-07-08 13:25:40Z adriana 
;
_cod_original_cell_volume 1757.94(12)
_cod_original_sg_symbol_H-M P-1
_cod_database_code 7017311

loop_
_symmetry_equiv_pos_as_xyz
'x, y, z'
'-x, -y, -z'

loop_
_atom_site_label
_atom_site_type_symbol
_atom_site_fract_x
_atom_site_fract_y
_atom_site_fract_z
_atom_site_U_iso_or_equiv
_atom_site_adp_type
_atom_site_occupancy
_atom_site_symmetry_multiplicity
_atom_site_calc_flag
_atom_site_refinement_flags
Ni1 Ni 0.59733(4) 0.12229(3) 0.14536(3) 0.01257(10) Uani 1 1 d .
Ni2 Ni 0.5000 0.0000 0.0000 0.01381(13) Uani 1 2 d S
Ni3 Ni 0.44179(4) 0.20374(3) 0.32768(3) 0.01337(10) Uani 1 1 d .
Ni4 Ni 0.65077(4) 0.32275(3) 0.23802(3) 0.01413(10) Uani 1 1 d .
Ni5 Ni 0.73488(4) 0.09502(3) 0.33027(3) 0.01404(10) Uani 1 1 d .
O1 O 0.4964(2) 0.28412(18) 0.20483(15) 0.0140(5) Uani 1 1 d .
O2 O 0.5848(2) 0.05511(18) 0.28433(15) 0.0130(5) Uani 1 1 d .
O3 O 0.7466(2) 0.15604(19) 0.18981(15) 0.0138(5) Uani 1 1 d .
O4 O 0.4251(2) 0.10119(19) 0.12204(15) 0.0155(5) Uani 1 1 d .
O5 O 0.3120(2) 0.1536(2) 0.26771(15) 0.0176(5) Uani 1 1 d .
O6 O 0.6634(2) -0.03722(19) 0.07203(15) 0.0160(5) Uani 1 1 d .
O7 O 0.8391(2) -0.1418(2) 0.13389(18) 0.0268(6) Uani 1 1 d .
O8 O 0.8744(2) 0.16066(19) 0.35703(16) 0.0183(5) Uani 1 1 d .
O9 O 0.8122(2) 0.3353(2) 0.27961(16) 0.0197(5) Uani 1 1 d .
O10 O 0.3545(2) 0.16160(19) 0.46719(15) 0.0172(5) Uani 1 1 d .
O11 O 0.2888(2) 0.33653(19) 0.40328(16) 0.0186(5) Uani 1 1 d .
O12 O 0.6295(2) 0.21065(19) 0.01956(15) 0.0166(5) Uani 1 1 d .
O13 O 0.7099(2) 0.0306(2) 0.47105(16) 0.0200(5) Uani 1 1 d .
O14 O 0.5920(2) 0.24684(18) 0.36551(15) 0.0148(5) Uani 1 1 d .
O15 O 0.6805(2) 0.3869(2) 0.09728(18) 0.0222(6) Uani 1 1 d .
O16 O 0.8630(2) -0.0654(2) 0.29569(19) 0.0194(5) Uani 1 1 d .
O17 O 0.4532(2) -0.1294(2) 0.07995(16) 0.0223(5) Uani 1 1 d .
O18 O 0.5510(3) 0.4933(2) 0.27946(18) 0.0210(5) Uani 1 1 d .
C1 C 0.3974(3) 0.3679(3) 0.1607(2) 0.0192(7) Uani 1 1 d .
H1A H 0.3626 0.4367 0.1987 0.029 Uiso 1 1 calc R
H1B H 0.3296 0.3357 0.1563 0.029 Uiso 1 1 calc R
H1C H 0.4333 0.3878 0.0973 0.029 Uiso 1 1 calc R
C2 C 0.5596(3) -0.0528(3) 0.3073(2) 0.0185(7) Uani 1 1 d .
H2A H 0.4864 -0.0532 0.2791 0.028 Uiso 1 1 calc R
H2B H 0.5412 -0.0621 0.3759 0.028 Uiso 1 1 calc R
H2C H 0.6341 -0.1158 0.2824 0.028 Uiso 1 1 calc R
C3 C 0.8691(3) 0.1315(3) 0.1286(2) 0.0206(7) Uani 1 1 d .
H3A H 0.9003 0.0505 0.1128 0.031 Uiso 1 1 calc R
H3B H 0.9300 0.1493 0.1611 0.031 Uiso 1 1 calc R
H3C H 0.8592 0.1784 0.0706 0.031 Uiso 1 1 calc R
C4 C 0.5814(3) 0.2975(3) 0.4553(2) 0.0193(7) Uani 1 1 d .
H4A H 0.5528 0.2503 0.5065 0.029 Uiso 1 1 calc R
H4B H 0.5198 0.3745 0.4568 0.029 Uiso 1 1 calc R
H4C H 0.6643 0.3020 0.4634 0.029 Uiso 1 1 calc R
C5 C 0.3256(3) 0.1121(3) 0.1867(2) 0.0195(7) Uani 1 1 d .
C6 C 0.2153(4) 0.0761(5) 0.1657(3) 0.0456(13) Uani 1 1 d .
H6A H 0.1486 0.0895 0.2209 0.068 Uiso 1 1 calc R
H6B H 0.2455 -0.0052 0.1511 0.068 Uiso 1 1 calc R
H6C H 0.1809 0.1210 0.1117 0.068 Uiso 1 1 calc R
C7 C 0.7517(3) -0.1332(3) 0.0859(2) 0.0196(7) Uani 1 1 d .
C8 C 0.7498(4) -0.2439(3) 0.0454(3) 0.0385(11) Uani 1 1 d .
H8A H 0.8219 -0.3076 0.0618 0.058 Uiso 1 1 calc R
H8B H 0.7559 -0.2357 -0.0233 0.058 Uiso 1 1 calc R
H8C H 0.6704 -0.2590 0.0720 0.058 Uiso 1 1 calc R
C9 C 0.8837(3) 0.2596(3) 0.3311(2) 0.0184(7) Uani 1 1 d .
C10 C 0.9903(3) 0.2933(3) 0.3645(3) 0.0248(8) Uani 1 1 d .
H10A H 1.0384 0.2304 0.4024 0.037 Uiso 1 1 calc R
H10B H 0.9526 0.3617 0.4027 0.037 Uiso 1 1 calc R
H10C H 1.0473 0.3091 0.3095 0.037 Uiso 1 1 calc R
C11 C 0.2795(3) 0.2656(3) 0.4730(2) 0.0171(7) Uani 1 1 d .
C12 C 0.1830(4) 0.3055(3) 0.5620(2) 0.0245(8) Uani 1 1 d .
H12A H 0.1345 0.3862 0.5541 0.037 Uiso 1 1 calc R
H12B H 0.2279 0.2960 0.6163 0.037 Uiso 1 1 calc R
H12C H 0.1250 0.2598 0.5727 0.037 Uiso 1 1 calc R
C13 C 0.7904(4) 0.0289(3) 0.5412(3) 0.0299(9) Uani 1 1 d .
H13A H 0.7601 -0.0053 0.6004 0.045 Uiso 1 1 calc R
H13B H 0.7869 0.1072 0.5521 0.045 Uiso 1 1 calc R
H13C H 0.8781 -0.0163 0.5182 0.045 Uiso 1 1 calc R
C14 C 0.9982(3) -0.1007(3) 0.3026(3) 0.0305(9) Uani 1 1 d .
H14A H 1.0383 -0.1798 0.2823 0.046 Uiso 1 1 calc R
H14B H 1.0088 -0.0952 0.3680 0.046 Uiso 1 1 calc R
H14C H 1.0381 -0.0507 0.2619 0.046 Uiso 1 1 calc R
C15 C 0.7814(4) 0.4314(4) 0.0544(3) 0.0396(10) Uani 1 1 d .
H15A H 0.7711 0.4547 -0.0111 0.059 Uiso 1 1 calc R
H15B H 0.8635 0.3722 0.0559 0.059 Uiso 1 1 calc R
H15C H 0.7779 0.4976 0.0893 0.059 Uiso 1 1 calc R
C16 C 0.6124(4) 0.5673(3) 0.3127(3) 0.0296(9) Uani 1 1 d .
H16A H 0.5495 0.6419 0.3283 0.044 Uiso 1 1 calc R
H16B H 0.6797 0.5773 0.2632 0.044 Uiso 1 1 calc R
H16C H 0.6493 0.5324 0.3690 0.044 Uiso 1 1 calc R
C17 C 0.5997(3) 0.2016(3) -0.0614(2) 0.0207(8) Uani 1 1 d .
C18 C 0.6262(5) 0.2857(4) -0.1401(3) 0.0383(11) Uani 1 1 d .
H18A H 0.5995 0.2706 -0.1978 0.058 Uiso 1 1 calc R
H18B H 0.7173 0.2762 -0.1521 0.058 Uiso 1 1 calc R
H18C H 0.5788 0.3641 -0.1207 0.058 Uiso 1 1 calc R
C1S C 0.2150(4) 0.6351(3) 0.3737(3) 0.0296(9) Uani 1 1 d .
H1S1 H 0.1417 0.6384 0.4225 0.044 Uiso 1 1 calc R
H1S2 H 0.1956 0.6223 0.3124 0.044 Uiso 1 1 calc R
H1S3 H 0.2338 0.7074 0.3712 0.044 Uiso 1 1 calc R
C2S C 1.0146(5) 0.5587(4) 0.1853(4) 0.0492(12) Uani 1 1 d .
H2S1 H 1.0807 0.5012 0.2147 0.074 Uiso 1 1 calc R
H2S2 H 1.0070 0.5300 0.1257 0.074 Uiso 1 1 calc R
H2S3 H 0.9333 0.5743 0.2276 0.074 Uiso 1 1 calc R
O1S O 0.3240(2) 0.5423(2) 0.39598(19) 0.0276(6) Uani 1 1 d .
O2S O 1.0477(3) 0.6619(3) 0.1673(2) 0.0466(8) Uani 1 1 d .
H15 H 0.672(3) 0.345(3) 0.064(3) 0.014(10) Uiso 1 1 d .
H16 H 0.859(3) -0.086(3) 0.249(3) 0.012(10) Uiso 1 1 d .
H18 H 0.478(5) 0.510(4) 0.311(3) 0.054(16) Uiso 1 1 d .
H1S H 0.307(7) 0.469(6) 0.398(5) 0.12(3) Uiso 1 1 d .
H2S H 0.974(7) 0.724(6) 0.140(5) 0.13(3) Uiso 1 1 d .
H13 H 0.689(4) -0.028(4) 0.480(3) 0.037(13) Uiso 1 1 d .

loop_
_atom_site_aniso_label
_atom_site_aniso_U_11
_atom_site_aniso_U_22
_atom_site_aniso_U_33
_atom_site_aniso_U_23
_atom_site_aniso_U_13
_atom_site_aniso_U_12
Ni1 0.0131(2) 0.0156(2) 0.0114(2) 0.00113(15) -0.00462(16) -0.00671(17)
Ni2 0.0160(3) 0.0171(3) 0.0112(3) 0.0011(2) -0.0052(2) -0.0079(2)
Ni3 0.0134(2) 0.0159(2) 0.0125(2) 0.00103(16) -0.00414(16) -0.00607(17)
Ni4 0.0154(2) 0.0149(2) 0.0151(2) 0.00195(16) -0.00660(17) -0.00715(17)
Ni5 0.0146(2) 0.0150(2) 0.0152(2) 0.00195(16) -0.00741(17) -0.00623(17)
O1 0.0136(12) 0.0154(12) 0.0143(11) 0.0033(9) -0.0070(9) -0.0046(9)
O2 0.0143(12) 0.0146(11) 0.0124(11) 0.0022(9) -0.0049(9) -0.0068(9)
O3 0.0114(11) 0.0181(12) 0.0135(11) 0.0011(9) -0.0013(9) -0.0073(9)
O4 0.0134(12) 0.0223(12) 0.0132(11) -0.0015(9) -0.0029(9) -0.0082(10)
O5 0.0152(12) 0.0244(13) 0.0151(12) -0.0008(9) -0.0020(9) -0.0088(10)
O6 0.0168(12) 0.0166(12) 0.0163(12) 0.0001(9) -0.0070(9) -0.0054(10)
O7 0.0225(14) 0.0262(14) 0.0321(15) -0.0068(11) -0.0145(11) -0.0017(11)
O8 0.0175(13) 0.0198(13) 0.0215(13) 0.0017(10) -0.0089(10) -0.0087(10)
O9 0.0182(13) 0.0200(13) 0.0241(13) 0.0023(10) -0.0084(10) -0.0085(10)
O10 0.0190(13) 0.0183(12) 0.0155(12) 0.0006(9) -0.0030(9) -0.0075(10)
O11 0.0218(13) 0.0181(12) 0.0174(12) 0.0012(9) -0.0043(10) -0.0081(10)
O12 0.0198(13) 0.0202(12) 0.0130(11) 0.0025(9) -0.0051(9) -0.0102(10)
O13 0.0271(14) 0.0212(13) 0.0179(13) 0.0049(10) -0.0123(10) -0.0126(11)
O14 0.0186(12) 0.0160(12) 0.0126(11) -0.0011(9) -0.0053(9) -0.0075(10)
O15 0.0304(15) 0.0251(14) 0.0184(13) 0.0007(11) -0.0061(11) -0.0177(12)
O16 0.0174(13) 0.0191(13) 0.0224(14) 0.0002(10) -0.0094(11) -0.0038(10)
O17 0.0316(15) 0.0283(14) 0.0156(12) 0.0050(10) -0.0100(10) -0.0194(12)
O18 0.0239(15) 0.0186(13) 0.0233(13) -0.0017(10) -0.0086(11) -0.0078(11)
C1 0.0193(18) 0.0185(18) 0.0214(18) 0.0055(14) -0.0093(14) -0.0063(15)
C2 0.0221(19) 0.0189(18) 0.0191(17) 0.0031(13) -0.0063(14) -0.0122(15)
C3 0.0155(18) 0.0261(19) 0.0222(18) -0.0002(14) -0.0044(14) -0.0086(15)
C4 0.0225(19) 0.0207(18) 0.0184(18) -0.0008(14) -0.0089(14) -0.0089(15)
C5 0.0168(18) 0.0248(19) 0.0184(18) -0.0022(14) -0.0043(14) -0.0075(15)
C6 0.029(2) 0.093(4) 0.031(2) -0.024(2) 0.0012(18) -0.040(3)
C7 0.0202(19) 0.0228(19) 0.0165(17) -0.0017(14) -0.0038(14) -0.0071(15)
C8 0.043(3) 0.022(2) 0.053(3) -0.0044(18) -0.032(2) 0.0005(18)
C9 0.0161(18) 0.0232(19) 0.0172(17) -0.0038(14) -0.0026(14) -0.0071(15)
C10 0.022(2) 0.026(2) 0.033(2) 0.0004(16) -0.0116(16) -0.0132(16)
C11 0.0165(18) 0.0227(19) 0.0172(17) -0.0013(14) -0.0047(13) -0.0119(15)
C12 0.026(2) 0.031(2) 0.0176(18) -0.0048(15) 0.0000(15) -0.0104(17)
C13 0.038(2) 0.035(2) 0.026(2) 0.0105(17) -0.0201(18) -0.0194(19)
C14 0.018(2) 0.025(2) 0.051(3) -0.0027(17) -0.0165(18) -0.0027(16)
C15 0.046(3) 0.047(3) 0.036(2) 0.005(2) -0.007(2) -0.030(2)
C16 0.030(2) 0.024(2) 0.039(2) -0.0071(17) -0.0064(17) -0.0117(17)
C17 0.025(2) 0.0242(19) 0.0181(18) 0.0038(14) -0.0075(15) -0.0142(16)
C18 0.061(3) 0.047(3) 0.024(2) 0.0134(18) -0.020(2) -0.037(2)
C1S 0.027(2) 0.028(2) 0.030(2) 0.0001(16) -0.0063(17) -0.0014(17)
C2S 0.039(3) 0.049(3) 0.056(3) 0.003(2) -0.007(2) -0.009(2)
O1S 0.0222(14) 0.0202(14) 0.0391(16) -0.0002(11) -0.0093(12) -0.0029(11)
O2S 0.0350(18) 0.0343(18) 0.071(2) -0.0065(16) -0.0232(16) -0.0032(14)

loop_
_atom_type_symbol
_atom_type_description
_atom_type_scat_dispersion_real
_atom_type_scat_dispersion_imag
_atom_type_scat_source
C C 0.0033 0.0016 'International Tables Vol C Tables 4.2.6.8 and 6.1.1.4'
H H 0.0000 0.0000 'International Tables Vol C Tables 4.2.6.8 and 6.1.1.4'
O O 0.0106 0.0060 'International Tables Vol C Tables 4.2.6.8 and 6.1.1.4'
Ni Ni 0.3393 1.1124 'International Tables Vol C Tables 4.2.6.8 and 6.1.1.4'

loop_
_geom_angle_atom_site_label_1
_geom_angle_atom_site_label_2
_geom_angle_atom_site_label_3
_geom_angle
_geom_angle_site_symmetry_1
_geom_angle_site_symmetry_3
O3 Ni1 O12 89.16(8) . .
O3 Ni1 O2 79.30(8) . .
O12 Ni1 O2 167.37(8) . .
O3 Ni1 O4 169.92(9) . .
O12 Ni1 O4 96.60(9) . .
O2 Ni1 O4 94.12(8) . .
O3 Ni1 O1 81.48(8) . .
O12 Ni1 O1 86.72(9) . .
O2 Ni1 O1 86.52(8) . .
O4 Ni1 O1 90.57(8) . .
O3 Ni1 O6 110.54(9) . .
O12 Ni1 O6 90.63(9) . .
O2 Ni1 O6 98.16(8) . .
O4 Ni1 O6 77.77(8) . .
O1 Ni1 O6 167.67(8) . .
O3 Ni1 Ni3 88.50(6) . .
O12 Ni1 Ni3 130.78(7) . .
O2 Ni1 Ni3 44.67(6) . .
O4 Ni1 Ni3 81.47(6) . .
O1 Ni1 Ni3 44.38(6) . .
O6 Ni1 Ni3 135.54(6) . .
O17 Ni2 O17 180.00(14) 2_655 .
O17 Ni2 O4 93.40(9) 2_655 .
O17 Ni2 O4 86.60(9) . .
O17 Ni2 O4 86.60(9) 2_655 2_655
O17 Ni2 O4 93.40(9) . 2_655
O4 Ni2 O4 180.00(13) . 2_655
O17 Ni2 O6 87.56(9) 2_655 2_655
O17 Ni2 O6 92.44(9) . 2_655
O4 Ni2 O6 102.51(8) . 2_655
O4 Ni2 O6 77.49(8) 2_655 2_655
O17 Ni2 O6 92.44(9) 2_655 .
O17 Ni2 O6 87.56(9) . .
O4 Ni2 O6 77.49(8) . .
O4 Ni2 O6 102.51(8) 2_655 .
O6 Ni2 O6 180.00(10) 2_655 .
O1 Ni3 O2 89.04(9) . .
O1 Ni3 O5 92.79(9) . .
O2 Ni3 O5 90.80(9) . .
O1 Ni3 O14 79.72(8) . .
O2 Ni3 O14 82.76(8) . .
O5 Ni3 O14 170.16(9) . .
O1 Ni3 O11 104.13(9) . .
O2 Ni3 O11 166.67(9) . .
O5 Ni3 O11 90.62(9) . .
O14 Ni3 O11 97.37(9) . .
O1 Ni3 O10 165.74(9) . .
O2 Ni3 O10 105.02(9) . .
O5 Ni3 O10 89.37(8) . .
O14 Ni3 O10 99.45(8) . .
O11 Ni3 O10 61.74(9) . .
O1 Ni3 C11 135.01(10) . .
O2 Ni3 C11 135.82(10) . .
O5 Ni3 C11 90.09(9) . .
O14 Ni3 C11 99.71(9) . .
O11 Ni3 C11 30.92(10) . .
O10 Ni3 C11 30.82(10) . .
O1 Ni3 Ni1 46.05(6) . .
O2 Ni3 Ni1 45.63(6) . .
O5 Ni3 Ni1 80.23(6) . .
O14 Ni3 Ni1 89.96(6) . .
O11 Ni3 Ni1 147.51(6) . .
O10 Ni3 Ni1 148.02(6) . .
C11 Ni3 Ni1 170.31(7) . .
O9 Ni4 O1 171.02(9) . .
O9 Ni4 O14 94.69(9) . .
O1 Ni4 O14 79.08(8) . .
O9 Ni4 O3 91.77(9) . .
O1 Ni4 O3 81.52(8) . .
O14 Ni4 O3 86.98(8) . .
O9 Ni4 O18 90.05(9) . .
O1 Ni4 O18 96.92(9) . .
O14 Ni4 O18 95.33(9) . .
O3 Ni4 O18 176.94(9) . .
O9 Ni4 O15 97.57(10) . .
O1 Ni4 O15 88.35(9) . .
O14 Ni4 O15 167.29(9) . .
O3 Ni4 O15 89.31(9) . .
O18 Ni4 O15 88.01(10) . .
O9 Ni4 Ni5 81.77(7) . .
O1 Ni4 Ni5 89.26(6) . .
O14 Ni4 Ni5 44.56(6) . .
O3 Ni4 Ni5 45.33(6) . .
O18 Ni4 Ni5 137.47(7) . .
O15 Ni4 Ni5 134.35(7) . .
O14 Ni5 O16 173.85(9) . .
O14 Ni5 O8 92.14(9) . .
O16 Ni5 O8 93.84(9) . .
O14 Ni5 O3 87.79(9) . .
O16 Ni5 O3 93.42(10) . .
O8 Ni5 O3 92.33(9) . .
O14 Ni5 O2 82.01(8) . .
O16 Ni5 O2 92.33(9) . .
O8 Ni5 O2 168.97(9) . .
O3 Ni5 O2 78.17(8) . .
O14 Ni5 O13 91.16(9) . .
O16 Ni5 O13 87.18(10) . .
O8 Ni5 O13 92.05(9) . .
O3 Ni5 O13 175.54(9) . .
O2 Ni5 O13 97.39(9) . .
O14 Ni5 Ni4 45.31(6) . .
O16 Ni5 Ni4 137.47(7) . .
O8 Ni5 Ni4 80.21(6) . .
O3 Ni5 Ni4 45.44(6) . .
O2 Ni5 Ni4 89.06(6) . .
O13 Ni5 Ni4 134.75(7) . .
C1 O1 Ni3 117.77(19) . .
C1 O1 Ni4 121.94(19) . .
Ni3 O1 Ni4 101.39(9) . .
C1 O1 Ni1 121.91(19) . .
Ni3 O1 Ni1 89.58(8) . .
Ni4 O1 Ni1 97.80(9) . .
C2 O2 Ni3 117.77(19) . .
C2 O2 Ni1 121.83(18) . .
Ni3 O2 Ni1 89.70(8) . .
C2 O2 Ni5 123.04(18) . .
Ni3 O2 Ni5 97.08(9) . .
Ni1 O2 Ni5 100.22(9) . .
C3 O3 Ni1 119.89(18) . .
C3 O3 Ni5 120.62(19) . .
Ni1 O3 Ni5 102.26(9) . .
C3 O3 Ni4 120.03(19) . .
Ni1 O3 Ni4 98.80(9) . .
Ni5 O3 Ni4 89.23(8) . .
C5 O4 Ni1 124.5(2) . .
C5 O4 Ni2 133.2(2) . .
Ni1 O4 Ni2 97.51(9) . .
C5 O5 Ni3 128.8(2) . .
C7 O6 Ni1 131.4(2) . .
C7 O6 Ni2 131.2(2) . .
Ni1 O6 Ni2 95.07(9) . .
C9 O8 Ni5 126.2(2) . .
C9 O9 Ni4 124.9(2) . .
C11 O10 Ni3 89.10(19) . .
C11 O11 Ni3 90.06(19) . .
C17 O12 Ni1 128.9(2) . .
C13 O13 Ni5 124.8(2) . .
C13 O13 H13 107(3) . .
Ni5 O13 H13 118(3) . .
C4 O14 Ni5 119.40(19) . .
C4 O14 Ni3 121.75(19) . .
Ni5 O14 Ni3 97.97(9) . .
C4 O14 Ni4 121.24(19) . .
Ni5 O14 Ni4 90.13(9) . .
Ni3 O14 Ni4 99.72(9) . .
C15 O15 Ni4 127.4(2) . .
C15 O15 H15 110(3) . .
Ni4 O15 H15 108(3) . .
C14 O16 Ni5 124.8(2) . .
C14 O16 H16 106(3) . .
Ni5 O16 H16 114(3) . .
C17 O17 Ni2 131.6(2) 2_655 .
C16 O18 Ni4 122.7(2) . .
C16 O18 H18 106(3) . .
Ni4 O18 H18 121(3) . .
O1 C1 H1A 109.5 . .
O1 C1 H1B 109.5 . .
H1A C1 H1B 109.5 . .
O1 C1 H1C 109.5 . .
H1A C1 H1C 109.5 . .
H1B C1 H1C 109.5 . .
O2 C2 H2A 109.5 . .
O2 C2 H2B 109.5 . .
H2A C2 H2B 109.5 . .
O2 C2 H2C 109.5 . .
H2A C2 H2C 109.5 . .
H2B C2 H2C 109.5 . .
O3 C3 H3A 109.5 . .
O3 C3 H3B 109.5 . .
H3A C3 H3B 109.5 . .
O3 C3 H3C 109.5 . .
H3A C3 H3C 109.5 . .
H3B C3 H3C 109.5 . .
O14 C4 H4A 109.5 . .
O14 C4 H4B 109.5 . .
H4A C4 H4B 109.5 . .
O14 C4 H4C 109.5 . .
H4A C4 H4C 109.5 . .
H4B C4 H4C 109.5 . .
O5 C5 O4 124.2(3) . .
O5 C5 C6 116.3(3) . .
O4 C5 C6 119.5(3) . .
C5 C6 H6A 109.5 . .
C5 C6 H6B 109.5 . .
H6A C6 H6B 109.5 . .
C5 C6 H6C 109.5 . .
H6A C6 H6C 109.5 . .
H6B C6 H6C 109.5 . .
O7 C7 O6 123.6(3) . .
O7 C7 C8 116.8(3) . .
O6 C7 C8 119.6(3) . .
C7 C8 H8A 109.5 . .
C7 C8 H8B 109.5 . .
H8A C8 H8B 109.5 . .
C7 C8 H8C 109.5 . .
H8A C8 H8C 109.5 . .
H8B C8 H8C 109.5 . .
O8 C9 O9 126.6(3) . .
O8 C9 C10 117.2(3) . .
O9 C9 C10 116.2(3) . .
C9 C10 H10A 109.5 . .
C9 C10 H10B 109.5 . .
H10A C10 H10B 109.5 . .
C9 C10 H10C 109.5 . .
H10A C10 H10C 109.5 . .
H10B C10 H10C 109.5 . .
O10 C11 O11 119.1(3) . .
O10 C11 C12 120.6(3) . .
O11 C11 C12 120.3(3) . .
O10 C11 Ni3 60.08(16) . .
O11 C11 Ni3 59.03(17) . .
C12 C11 Ni3 178.3(2) . .
C11 C12 H12A 109.5 . .
C11 C12 H12B 109.5 . .
H12A C12 H12B 109.5 . .
C11 C12 H12C 109.5 . .
H12A C12 H12C 109.5 . .
H12B C12 H12C 109.5 . .
O13 C13 H13A 109.5 . .
O13 C13 H13B 109.5 . .
H13A C13 H13B 109.5 . .
O13 C13 H13C 109.5 . .
H13A C13 H13C 109.5 . .
H13B C13 H13C 109.5 . .
O16 C14 H14A 109.5 . .
O16 C14 H14B 109.5 . .
H14A C14 H14B 109.5 . .
O16 C14 H14C 109.5 . .
H14A C14 H14C 109.5 . .
H14B C14 H14C 109.5 . .
O15 C15 H15A 109.5 . .
O15 C15 H15B 109.5 . .
H15A C15 H15B 109.5 . .
O15 C15 H15C 109.5 . .
H15A C15 H15C 109.5 . .
H15B C15 H15C 109.5 . .
O18 C16 H16A 109.5 . .
O18 C16 H16B 109.5 . .
H16A C16 H16B 109.5 . .
O18 C16 H16C 109.5 . .
H16A C16 H16C 109.5 . .
H16B C16 H16C 109.5 . .
O17 C17 O12 124.8(3) 2_655 .
O17 C17 C18 118.1(3) 2_655 .
O12 C17 C18 117.1(3) . .
C17 C18 H18A 109.5 . .
C17 C18 H18B 109.5 . .
H18A C18 H18B 109.5 . .
C17 C18 H18C 109.5 . .
H18A C18 H18C 109.5 . .
H18B C18 H18C 109.5 . .
O1S C1S H1S1 109.5 . .
O1S C1S H1S2 109.5 . .
H1S1 C1S H1S2 109.5 . .
O1S C1S H1S3 109.5 . .
H1S1 C1S H1S3 109.5 . .
H1S2 C1S H1S3 109.5 . .
O2S C2S H2S1 109.5 . .
O2S C2S H2S2 109.5 . .
H2S1 C2S H2S2 109.5 . .
O2S C2S H2S3 109.5 . .
H2S1 C2S H2S3 109.5 . .
H2S2 C2S H2S3 109.5 . .
C1S O1S H1S 111(4) . .
C2S O2S H2S 108(4) . .

loop_
_geom_bond_atom_site_label_1
_geom_bond_atom_site_label_2
_geom_bond_distance
_geom_bond_site_symmetry_2
Ni1 O3 2.024(2) .
Ni1 O12 2.039(2) .
Ni1 O2 2.064(2) .
Ni1 O4 2.078(2) .
Ni1 O1 2.078(2) .
Ni1 O6 2.117(2) .
Ni1 Ni3 2.8867(6) .
Ni2 O17 2.011(2) 2_655
Ni2 O17 2.011(2) .
Ni2 O4 2.083(2) .
Ni2 O4 2.083(2) 2_655
Ni2 O6 2.124(2) 2_655
Ni2 O6 2.124(2) .
Ni3 O1 2.019(2) .
Ni3 O2 2.029(2) .
Ni3 O5 2.045(2) .
Ni3 O14 2.049(2) .
Ni3 O11 2.116(2) .
Ni3 O10 2.139(2) .
Ni3 C11 2.468(3) .
Ni4 O9 2.020(2) .
Ni4 O1 2.039(2) .
Ni4 O14 2.057(2) .
Ni4 O3 2.062(2) .
Ni4 O18 2.080(2) .
Ni4 O15 2.088(2) .
Ni4 Ni5 2.8940(6) .
Ni5 O14 2.031(2) .
Ni5 O16 2.039(2) .
Ni5 O8 2.043(2) .
Ni5 O3 2.058(2) .
Ni5 O2 2.079(2) .
Ni5 O13 2.084(2) .
O1 C1 1.425(4) .
O2 C2 1.425(4) .
O3 C3 1.430(4) .
O4 C5 1.280(4) .
O5 C5 1.250(4) .
O6 C7 1.280(4) .
O7 C7 1.243(4) .
O8 C9 1.258(4) .
O9 C9 1.271(4) .
O10 C11 1.265(4) .
O11 C11 1.268(4) .
O12 C17 1.263(4) .
O13 C13 1.432(4) .
O13 H13 0.81(4) .
O14 C4 1.421(4) .
O15 C15 1.414(4) .
O15 H15 0.75(4) .
O16 C14 1.430(4) .
O16 H16 0.74(4) .
O17 C17 1.260(4) 2_655
O18 C16 1.430(4) .
O18 H18 0.82(5) .
C1 H1A 0.9600 .
C1 H1B 0.9600 .
C1 H1C 0.9600 .
C2 H2A 0.9600 .
C2 H2B 0.9600 .
C2 H2C 0.9600 .
C3 H3A 0.9600 .
C3 H3B 0.9600 .
C3 H3C 0.9600 .
C4 H4A 0.9600 .
C4 H4B 0.9600 .
C4 H4C 0.9600 .
C5 C6 1.497(5) .
C6 H6A 0.9600 .
C6 H6B 0.9600 .
C6 H6C 0.9600 .
C7 C8 1.505(5) .
C8 H8A 0.9600 .
C8 H8B 0.9600 .
C8 H8C 0.9600 .
C9 C10 1.515(4) .
C10 H10A 0.9600 .
C10 H10B 0.9600 .
C10 H10C 0.9600 .
C11 C12 1.501(5) .
C12 H12A 0.9600 .
C12 H12B 0.9600 .
C12 H12C 0.9600 .
C13 H13A 0.9600 .
C13 H13B 0.9600 .
C13 H13C 0.9600 .
C14 H14A 0.9600 .
C14 H14B 0.9600 .
C14 H14C 0.9600 .
C15 H15A 0.9600 .
C15 H15B 0.9600 .
C15 H15C 0.9600 .
C16 H16A 0.9600 .
C16 H16B 0.9600 .
C16 H16C 0.9600 .
C17 O17 1.260(4) 2_655
C17 C18 1.506(5) .
C18 H18A 0.9600 .
C18 H18B 0.9600 .
C18 H18C 0.9600 .
C1S O1S 1.419(4) .
C1S H1S1 0.9600 .
C1S H1S2 0.9600 .
C1S H1S3 0.9600 .
C2S O2S 1.406(5) .
C2S H2S1 0.9600 .
C2S H2S2 0.9600 .
C2S H2S3 0.9600 .
O1S H1S 0.96(7) .
O2S H2S 1.02(7) .

loop_
_geom_torsion_atom_site_label_1
_geom_torsion_atom_site_label_2
_geom_torsion_atom_site_label_3
_geom_torsion_atom_site_label_4
_geom_torsion
_geom_torsion_site_symmetry_1
_geom_torsion_site_symmetry_4
O3 Ni1 Ni3 O1 79.33(10) . .
O12 Ni1 Ni3 O1 -8.25(11) . .
O2 Ni1 Ni3 O1 155.59(11) . .
O4 Ni1 Ni3 O1 -99.64(10) . .
O6 Ni1 Ni3 O1 -162.35(12) . .
O3 Ni1 Ni3 O2 -76.25(10) . .
O12 Ni1 Ni3 O2 -163.84(12) . .
O4 Ni1 Ni3 O2 104.77(10) . .
O1 Ni1 Ni3 O2 -155.59(11) . .
O6 Ni1 Ni3 O2 42.07(12) . .
O3 Ni1 Ni3 O5 -177.10(9) . .
O12 Ni1 Ni3 O5 95.31(10) . .
O2 Ni1 Ni3 O5 -100.85(10) . .
O4 Ni1 Ni3 O5 3.93(9) . .
O1 Ni1 Ni3 O5 103.57(10) . .
O6 Ni1 Ni3 O5 -58.78(11) . .
O3 Ni1 Ni3 O14 3.64(9) . .
O12 Ni1 Ni3 O14 -83.95(10) . .
O2 Ni1 Ni3 O14 79.89(10) . .
O4 Ni1 Ni3 O14 -175.34(9) . .
O1 Ni1 Ni3 O14 -75.70(10) . .
O6 Ni1 Ni3 O14 121.96(10) . .
O3 Ni1 Ni3 O11 107.38(13) . .
O12 Ni1 Ni3 O11 19.79(14) . .
O2 Ni1 Ni3 O11 -176.37(14) . .
O4 Ni1 Ni3 O11 -71.60(13) . .
O1 Ni1 Ni3 O11 28.04(14) . .
O6 Ni1 Ni3 O11 -134.31(14) . .
O3 Ni1 Ni3 O10 -104.35(13) . .
O12 Ni1 Ni3 O10 168.06(14) . .
O2 Ni1 Ni3 O10 -28.10(14) . .
O4 Ni1 Ni3 O10 76.67(13) . .
O1 Ni1 Ni3 O10 176.31(14) . .
O6 Ni1 Ni3 O10 13.96(15) . .
O3 Ni1 Ni3 C11 -179.7(5) . .
O12 Ni1 Ni3 C11 92.7(5) . .
O2 Ni1 Ni3 C11 -103.4(5) . .
O4 Ni1 Ni3 C11 1.4(5) . .
O1 Ni1 Ni3 C11 101.0(5) . .
O6 Ni1 Ni3 C11 -61.4(5) . .
O9 Ni4 Ni5 O14 105.34(11) . .
O1 Ni4 Ni5 O14 -75.12(10) . .
O3 Ni4 Ni5 O14 -153.90(12) . .
O18 Ni4 Ni5 O14 24.33(13) . .
O15 Ni4 Ni5 O14 -162.09(13) . .
O9 Ni4 Ni5 O16 -82.58(12) . .
O1 Ni4 Ni5 O16 96.96(12) . .
O14 Ni4 Ni5 O16 172.09(13) . .
O3 Ni4 Ni5 O16 18.18(13) . .
O18 Ni4 Ni5 O16 -163.59(14) . .
O15 Ni4 Ni5 O16 10.00(14) . .
O9 Ni4 Ni5 O8 2.40(9) . .
O1 Ni4 Ni5 O8 -178.06(9) . .
O14 Ni4 Ni5 O8 -102.94(11) . .
O3 Ni4 Ni5 O8 103.16(10) . .
O18 Ni4 Ni5 O8 -78.61(12) . .
O15 Ni4 Ni5 O8 94.97(12) . .
O9 Ni4 Ni5 O3 -100.76(11) . .
O1 Ni4 Ni5 O3 78.78(10) . .
O14 Ni4 Ni5 O3 153.90(12) . .
O18 Ni4 Ni5 O3 178.23(13) . .
O15 Ni4 Ni5 O3 -8.19(13) . .
O9 Ni4 Ni5 O2 -175.00(9) . .
O1 Ni4 Ni5 O2 4.54(8) . .
O14 Ni4 Ni5 O2 79.67(10) . .
O3 Ni4 Ni5 O2 -74.24(10) . .
O18 Ni4 Ni5 O2 103.99(12) . .
O15 Ni4 Ni5 O2 -82.42(11) . .
O9 Ni4 Ni5 O13 85.51(12) . .
O1 Ni4 Ni5 O13 -94.95(11) . .
O14 Ni4 Ni5 O13 -19.83(12) . .
O3 Ni4 Ni5 O13 -173.73(12) . .
O18 Ni4 Ni5 O13 4.50(14) . .
O15 Ni4 Ni5 O13 178.09(13) . .
O2 Ni3 O1 C1 143.6(2) . .
O5 Ni3 O1 C1 52.8(2) . .
O14 Ni3 O1 C1 -133.6(2) . .
O11 Ni3 O1 C1 -38.5(2) . .
O10 Ni3 O1 C1 -45.6(4) . .
C11 Ni3 O1 C1 -40.1(3) . .
Ni1 Ni3 O1 C1 126.4(2) . .
O2 Ni3 O1 Ni4 -80.68(9) . .
O5 Ni3 O1 Ni4 -171.44(10) . .
O14 Ni3 O1 Ni4 2.13(9) . .
O11 Ni3 O1 Ni4 97.22(10) . .
O10 Ni3 O1 Ni4 90.1(3) . .
C11 Ni3 O1 Ni4 95.64(14) . .
Ni1 Ni3 O1 Ni4 -97.87(10) . .
O2 Ni3 O1 Ni1 17.19(8) . .
O5 Ni3 O1 Ni1 -73.56(9) . .
O14 Ni3 O1 Ni1 100.00(9) . .
O11 Ni3 O1 Ni1 -164.90(8) . .
O10 Ni3 O1 Ni1 -172.1(3) . .
C11 Ni3 O1 Ni1 -166.49(10) . .
O9 Ni4 O1 C1 177.7(5) . .
O14 Ni4 O1 C1 131.2(2) . .
O3 Ni4 O1 C1 -140.3(2) . .
O18 Ni4 O1 C1 37.0(2) . .
O15 Ni4 O1 C1 -50.7(2) . .
Ni5 Ni4 O1 C1 174.8(2) . .
O9 Ni4 O1 Ni3 44.5(6) . .
O14 Ni4 O1 Ni3 -2.13(9) . .
O3 Ni4 O1 Ni3 86.41(10) . .
O18 Ni4 O1 Ni3 -96.25(10) . .
O15 Ni4 O1 Ni3 175.96(11) . .
Ni5 Ni4 O1 Ni3 41.55(7) . .
O9 Ni4 O1 Ni1 -46.7(6) . .
O14 Ni4 O1 Ni1 -93.28(9) . .
O3 Ni4 O1 Ni1 -4.74(8) . .
O18 Ni4 O1 Ni1 172.60(9) . .
O15 Ni4 O1 Ni1 84.81(10) . .
Ni5 Ni4 O1 Ni1 -49.59(7) . .
O3 Ni1 O1 C1 140.4(2) . .
O12 Ni1 O1 C1 50.8(2) . .
O2 Ni1 O1 C1 -139.9(2) . .
O4 Ni1 O1 C1 -45.8(2) . .
O6 Ni1 O1 C1 -27.1(5) . .
Ni3 Ni1 O1 C1 -123.0(2) . .
O3 Ni1 O1 Ni3 -96.61(8) . .
O12 Ni1 O1 Ni3 173.75(9) . .
O2 Ni1 O1 Ni3 -16.92(8) . .
O4 Ni1 O1 Ni3 77.17(8) . .
O6 Ni1 O1 Ni3 95.9(4) . .
O3 Ni1 O1 Ni4 4.83(8) . .
O12 Ni1 O1 Ni4 -84.81(9) . .
O2 Ni1 O1 Ni4 84.52(9) . .
O4 Ni1 O1 Ni4 178.61(9) . .
O6 Ni1 O1 Ni4 -162.6(4) . .
Ni3 Ni1 O1 Ni4 101.44(10) . .
O1 Ni3 O2 C2 -143.7(2) . .
O5 Ni3 O2 C2 -50.9(2) . .
O14 Ni3 O2 C2 136.5(2) . .
O11 Ni3 O2 C2 45.1(5) . .
O10 Ni3 O2 C2 38.6(2) . .
C11 Ni3 O2 C2 40.0(2) . .
Ni1 Ni3 O2 C2 -126.4(2) . .
O1 Ni3 O2 Ni1 -17.31(8) . .
O5 Ni3 O2 Ni1 75.47(8) . .
O14 Ni3 O2 Ni1 -97.08(8) . .
O11 Ni3 O2 Ni1 171.5(3) . .
O10 Ni3 O2 Ni1 165.03(7) . .
C11 Ni3 O2 Ni1 166.41(10) . .
O1 Ni3 O2 Ni5 82.95(9) . .
O5 Ni3 O2 Ni5 175.73(9) . .
O14 Ni3 O2 Ni5 3.19(8) . .
O11 Ni3 O2 Ni5 -88.2(4) . .
O10 Ni3 O2 Ni5 -94.70(9) . .
C11 Ni3 O2 Ni5 -93.32(13) . .
Ni1 Ni3 O2 Ni5 100.26(9) . .
O3 Ni1 O2 C2 -138.2(2) . .
O12 Ni1 O2 C2 -162.4(4) . .
O4 Ni1 O2 C2 49.5(2) . .
O1 Ni1 O2 C2 139.9(2) . .
O6 Ni1 O2 C2 -28.7(2) . .
Ni3 Ni1 O2 C2 123.0(2) . .
O3 Ni1 O2 Ni3 98.81(9) . .
O12 Ni1 O2 Ni3 74.6(4) . .
O4 Ni1 O2 Ni3 -73.48(9) . .
O1 Ni1 O2 Ni3 16.83(8) . .
O6 Ni1 O2 Ni3 -151.70(8) . .
O3 Ni1 O2 Ni5 1.67(9) . .
O12 Ni1 O2 Ni5 -22.6(5) . .
O4 Ni1 O2 Ni5 -170.62(9) . .
O1 Ni1 O2 Ni5 -80.30(9) . .
O6 Ni1 O2 Ni5 111.16(9) . .
Ni3 Ni1 O2 Ni5 -97.14(9) . .
O14 Ni5 O2 C2 -133.1(2) . .
O16 Ni5 O2 C2 44.5(2) . .
O8 Ni5 O2 C2 168.4(4) . .
O3 Ni5 O2 C2 137.5(2) . .
O13 Ni5 O2 C2 -42.9(2) . .
Ni4 Ni5 O2 C2 -178.0(2) . .
O14 Ni5 O2 Ni3 -3.22(8) . .
O16 Ni5 O2 Ni3 174.37(10) . .
O8 Ni5 O2 Ni3 -61.7(5) . .
O3 Ni5 O2 Ni3 -92.62(9) . .
O13 Ni5 O2 Ni3 86.92(10) . .
Ni4 Ni5 O2 Ni3 -48.15(7) . .
O14 Ni5 O2 Ni1 87.75(9) . .
O16 Ni5 O2 Ni1 -94.66(10) . .
O8 Ni5 O2 Ni1 29.3(5) . .
O3 Ni5 O2 Ni1 -1.65(9) . .
O13 Ni5 O2 Ni1 177.89(9) . .
Ni4 Ni5 O2 Ni1 42.82(7) . .
O12 Ni1 O3 C3 -50.3(2) . .
O2 Ni1 O3 C3 134.9(2) . .
O4 Ni1 O3 C3 -175.3(4) . .
O1 Ni1 O3 C3 -137.1(2) . .
O6 Ni1 O3 C3 40.1(2) . .
Ni3 Ni1 O3 C3 178.9(2) . .
O12 Ni1 O3 Ni5 173.15(10) . .
O2 Ni1 O3 Ni5 -1.70(9) . .
O4 Ni1 O3 Ni5 48.1(5) . .
O1 Ni1 O3 Ni5 86.34(9) . .
O6 Ni1 O3 Ni5 -96.49(10) . .
Ni3 Ni1 O3 Ni5 42.32(7) . .
O12 Ni1 O3 Ni4 82.02(9) . .
O2 Ni1 O3 Ni4 -92.83(9) . .
O4 Ni1 O3 Ni4 -43.0(5) . .
O1 Ni1 O3 Ni4 -4.79(8) . .
O6 Ni1 O3 Ni4 172.38(8) . .
Ni3 Ni1 O3 Ni4 -48.81(7) . .
O14 Ni5 O3 C3 143.2(2) . .
O16 Ni5 O3 C3 -42.8(2) . .
O8 Ni5 O3 C3 51.2(2) . .
O2 Ni5 O3 C3 -134.5(2) . .
O13 Ni5 O3 C3 -140.3(12) . .
Ni4 Ni5 O3 C3 125.0(2) . .
O14 Ni5 O3 Ni1 -80.60(10) . .
O16 Ni5 O3 Ni1 93.36(10) . .
O8 Ni5 O3 Ni1 -172.65(10) . .
O2 Ni5 O3 Ni1 1.70(9) . .
O13 Ni5 O3 Ni1 -4.2(13) . .
Ni4 Ni5 O3 Ni1 -98.84(10) . .
O14 Ni5 O3 Ni4 18.24(8) . .
O16 Ni5 O3 Ni4 -167.80(9) . .
O8 Ni5 O3 Ni4 -73.82(9) . .
O2 Ni5 O3 Ni4 100.54(8) . .
O13 Ni5 O3 Ni4 94.7(12) . .
O9 Ni4 O3 C3 -48.9(2) . .
O1 Ni4 O3 C3 137.1(2) . .
O14 Ni4 O3 C3 -143.5(2) . .
O18 Ni4 O3 C3 77.6(18) . .
O15 Ni4 O3 C3 48.7(2) . .
Ni5 Ni4 O3 C3 -125.5(2) . .
O9 Ni4 O3 Ni1 178.89(9) . .
O1 Ni4 O3 Ni1 4.88(9) . .
O14 Ni4 O3 Ni1 84.28(9) . .
O18 Ni4 O3 Ni1 -54.7(18) . .
O15 Ni4 O3 Ni1 -83.56(10) . .
Ni5 Ni4 O3 Ni1 102.29(10) . .
O9 Ni4 O3 Ni5 76.60(9) . .
O1 Ni4 O3 Ni5 -97.41(8) . .
O14 Ni4 O3 Ni5 -18.01(8) . .
O18 Ni4 O3 Ni5 -156.9(18) . .
O15 Ni4 O3 Ni5 174.15(9) . .
O3 Ni1 O4 C5 -14.6(6) . .
O12 Ni1 O4 C5 -139.1(3) . .
O2 Ni1 O4 C5 34.2(3) . .
O1 Ni1 O4 C5 -52.4(3) . .
O6 Ni1 O4 C5 131.7(3) . .
Ni3 Ni1 O4 C5 -8.8(2) . .
O3 Ni1 O4 Ni2 -172.8(5) . .
O12 Ni1 O4 Ni2 62.73(10) . .
O2 Ni1 O4 Ni2 -123.95(9) . .
O1 Ni1 O4 Ni2 149.49(9) . .
O6 Ni1 O4 Ni2 -26.48(8) . .
Ni3 Ni1 O4 Ni2 -166.92(8) . .
O17 Ni2 O4 C5 139.6(3) 2_655 .
O17 Ni2 O4 C5 -40.4(3) . .
O4 Ni2 O4 C5 -116(100) 2_655 .
O6 Ni2 O4 C5 51.3(3) 2_655 .
O6 Ni2 O4 C5 -128.7(3) . .
O17 Ni2 O4 Ni1 -65.35(10) 2_655 .
O17 Ni2 O4 Ni1 114.65(10) . .
O4 Ni2 O4 Ni1 39(100) 2_655 .
O6 Ni2 O4 Ni1 -153.59(8) 2_655 .
O6 Ni2 O4 Ni1 26.41(8) . .
O1 Ni3 O5 C5 43.4(3) . .
O2 Ni3 O5 C5 -45.7(3) . .
O14 Ni3 O5 C5 3.2(7) . .
O11 Ni3 O5 C5 147.6(3) . .
O10 Ni3 O5 C5 -150.7(3) . .
C11 Ni3 O5 C5 178.5(3) . .
Ni1 Ni3 O5 C5 -1.1(3) . .
O3 Ni1 O6 C7 36.0(3) . .
O12 Ni1 O6 C7 125.3(3) . .
O2 Ni1 O6 C7 -45.6(3) . .
O4 Ni1 O6 C7 -138.1(3) . .
O1 Ni1 O6 C7 -157.3(4) . .
Ni3 Ni1 O6 C7 -74.0(3) . .
O3 Ni1 O6 Ni2 -160.16(8) . .
O12 Ni1 O6 Ni2 -70.83(9) . .
O2 Ni1 O6 Ni2 118.27(8) . .
O4 Ni1 O6 Ni2 25.79(8) . .
O1 Ni1 O6 Ni2 6.6(4) . .
Ni3 Ni1 O6 Ni2 89.85(9) . .
O17 Ni2 O6 C7 -128.9(3) 2_655 .
O17 Ni2 O6 C7 51.1(3) . .
O4 Ni2 O6 C7 138.2(3) . .
O4 Ni2 O6 C7 -41.8(3) 2_655 .
O6 Ni2 O6 C7 -32(100) 2_655 .
O17 Ni2 O6 Ni1 67.19(10) 2_655 .
O17 Ni2 O6 Ni1 -112.81(10) . .
O4 Ni2 O6 Ni1 -25.76(8) . .
O4 Ni2 O6 Ni1 154.24(8) 2_655 .
O6 Ni2 O6 Ni1 164(100) 2_655 .
O14 Ni5 O8 C9 -44.4(3) . .
O16 Ni5 O8 C9 137.0(3) . .
O3 Ni5 O8 C9 43.5(3) . .
O2 Ni5 O8 C9 13.2(6) . .
O13 Ni5 O8 C9 -135.7(3) . .
Ni4 Ni5 O8 C9 -0.5(2) . .
O1 Ni4 O9 C9 -8.3(7) . .
O14 Ni4 O9 C9 37.4(3) . .
O3 Ni4 O9 C9 -49.8(3) . .
O18 Ni4 O9 C9 132.7(3) . .
O15 Ni4 O9 C9 -139.3(3) . .
Ni5 Ni4 O9 C9 -5.4(2) . .
O1 Ni3 O10 C11 7.7(4) . .
O2 Ni3 O10 C11 178.12(17) . .
O5 Ni3 O10 C11 -91.22(18) . .
O14 Ni3 O10 C11 93.15(18) . .
O11 Ni3 O10 C11 -0.18(17) . .
Ni1 Ni3 O10 C11 -161.48(15) . .
O1 Ni3 O11 C11 -177.82(17) . .
O2 Ni3 O11 C11 -6.9(5) . .
O5 Ni3 O11 C11 89.14(18) . .
O14 Ni3 O11 C11 -96.62(18) . .
O10 Ni3 O11 C11 0.18(17) . .
Ni1 Ni3 O11 C11 161.75(14) . .
O3 Ni1 O12 C17 156.5(3) . .
O2 Ni1 O12 C17 -179.7(4) . .
O4 Ni1 O12 C17 -31.8(3) . .
O1 Ni1 O12 C17 -122.0(3) . .
O6 Ni1 O12 C17 46.0(3) . .
Ni3 Ni1 O12 C17 -116.2(3) . .
O14 Ni5 O13 C13 -100.3(3) . .
O16 Ni5 O13 C13 85.7(3) . .
O8 Ni5 O13 C13 -8.1(3) . .
O3 Ni5 O13 C13 -176.6(11) . .
O2 Ni5 O13 C13 177.7(3) . .
Ni4 Ni5 O13 C13 -86.3(3) . .
O16 Ni5 O14 C4 113.7(9) . .
O8 Ni5 O14 C4 -52.7(2) . .
O3 Ni5 O14 C4 -144.9(2) . .
O2 Ni5 O14 C4 136.7(2) . .
O13 Ni5 O14 C4 39.4(2) . .
Ni4 Ni5 O14 C4 -126.6(2) . .
O16 Ni5 O14 Ni3 -19.9(9) . .
O8 Ni5 O14 Ni3 173.80(9) . .
O3 Ni5 O14 Ni3 81.56(9) . .
O2 Ni5 O14 Ni3 3.20(8) . .
O13 Ni5 O14 Ni3 -94.10(10) . .
Ni4 Ni5 O14 Ni3 99.84(10) . .
O16 Ni5 O14 Ni4 -119.7(9) . .
O8 Ni5 O14 Ni4 73.97(9) . .
O3 Ni5 O14 Ni4 -18.28(8) . .
O2 Ni5 O14 Ni4 -96.64(8) . .
O13 Ni5 O14 Ni4 166.06(9) . .
O1 Ni3 O14 C4 134.4(2) . .
O2 Ni3 O14 C4 -135.3(2) . .
O5 Ni3 O14 C4 175.3(5) . .
O11 Ni3 O14 C4 31.3(2) . .
O10 Ni3 O14 C4 -31.2(2) . .
C11 Ni3 O14 C4 0.1(2) . .
Ni1 Ni3 O14 C4 179.5(2) . .
O1 Ni3 O14 Ni5 -93.61(9) . .
O2 Ni3 O14 Ni5 -3.27(9) . .
O5 Ni3 O14 Ni5 -52.7(5) . .
O11 Ni3 O14 Ni5 163.29(9) . .
O10 Ni3 O14 Ni5 100.84(9) . .
C11 Ni3 O14 Ni5 132.11(10) . .
Ni1 Ni3 O14 Ni5 -48.46(7) . .
O1 Ni3 O14 Ni4 -2.10(9) . .
O2 Ni3 O14 Ni4 88.24(9) . .
O5 Ni3 O14 Ni4 38.8(6) . .
O11 Ni3 O14 Ni4 -105.20(9) . .
O10 Ni3 O14 Ni4 -167.65(9) . .
C11 Ni3 O14 Ni4 -136.39(10) . .
Ni1 Ni3 O14 Ni4 43.05(7) . .
O9 Ni4 O14 C4 51.9(2) . .
O1 Ni4 O14 C4 -134.7(2) . .
O3 Ni4 O14 C4 143.4(2) . .
O18 Ni4 O14 C4 -38.6(2) . .
O15 Ni4 O14 C4 -143.4(4) . .
Ni5 Ni4 O14 C4 125.1(2) . .
O9 Ni4 O14 Ni5 -73.27(9) . .
O1 Ni4 O14 Ni5 100.20(9) . .
O3 Ni4 O14 Ni5 18.26(8) . .
O18 Ni4 O14 Ni5 -163.76(9) . .
O15 Ni4 O14 Ni5 91.5(4) . .
O9 Ni4 O14 Ni3 -171.38(9) . .
O1 Ni4 O14 Ni3 2.09(9) . .
O3 Ni4 O14 Ni3 -79.85(9) . .
O18 Ni4 O14 Ni3 98.13(10) . .
O15 Ni4 O14 Ni3 -6.6(5) . .
Ni5 Ni4 O14 Ni3 -98.11(10) . .
O9 Ni4 O15 C15 -4.1(3) . .
O1 Ni4 O15 C15 -177.3(3) . .
O14 Ni4 O15 C15 -168.7(4) . .
O3 Ni4 O15 C15 -95.8(3) . .
O18 Ni4 O15 C15 85.7(3) . .
Ni5 Ni4 O15 C15 -90.0(3) . .
O14 Ni5 O16 C14 -161.6(8) . .
O8 Ni5 O16 C14 4.7(3) . .
O3 Ni5 O16 C14 97.3(3) . .
O2 Ni5 O16 C14 175.6(3) . .
O13 Ni5 O16 C14 -87.1(3) . .
Ni4 Ni5 O16 C14 84.4(3) . .
O17 Ni2 O17 C17 -87(100) 2_655 2_655
O4 Ni2 O17 C17 136.3(3) . 2_655
O4 Ni2 O17 C17 -43.7(3) 2_655 2_655
O6 Ni2 O17 C17 33.9(3) 2_655 2_655
O6 Ni2 O17 C17 -146.1(3) . 2_655
O9 Ni4 O18 C16 4.9(3) . .
O1 Ni4 O18 C16 179.3(3) . .
O14 Ni4 O18 C16 99.7(3) . .
O3 Ni4 O18 C16 -121.5(17) . .
O15 Ni4 O18 C16 -92.6(3) . .
Ni5 Ni4 O18 C16 82.8(3) . .
Ni3 O5 C5 O4 -5.4(5) . .
Ni3 O5 C5 C6 176.0(3) . .
Ni1 O4 C5 O5 11.2(5) . .
Ni2 O4 C5 O5 160.8(2) . .
Ni1 O4 C5 C6 -170.2(3) . .
Ni2 O4 C5 C6 -20.6(5) . .
Ni1 O6 C7 O7 -18.2(5) . .
Ni2 O6 C7 O7 -176.6(2) . .
Ni1 O6 C7 C8 159.8(3) . .
Ni2 O6 C7 C8 1.4(5) . .
Ni5 O8 C9 O9 -3.6(5) . .
Ni5 O8 C9 C10 176.1(2) . .
Ni4 O9 C9 O8 7.2(5) . .
Ni4 O9 C9 C10 -172.5(2) . .
Ni3 O10 C11 O11 0.3(3) . .
Ni3 O10 C11 C12 -178.2(3) . .
Ni3 O11 C11 O10 -0.3(3) . .
Ni3 O11 C11 C12 178.2(3) . .
O1 Ni3 C11 O10 -177.33(15) . .
O2 Ni3 C11 O10 -2.6(2) . .
O5 Ni3 C11 O10 88.63(17) . .
O14 Ni3 C11 O10 -92.19(17) . .
O11 Ni3 C11 O10 179.7(3) . .
Ni1 Ni3 C11 O10 91.2(5) . .
O1 Ni3 C11 O11 3.0(2) . .
O2 Ni3 C11 O11 177.71(15) . .
O5 Ni3 C11 O11 -91.05(18) . .
O14 Ni3 C11 O11 88.13(18) . .
O10 Ni3 C11 O11 -179.7(3) . .
Ni1 Ni3 C11 O11 -88.5(5) . .
O1 Ni3 C11 C12 -65(9) . .
O2 Ni3 C11 C12 110(9) . .
O5 Ni3 C11 C12 -159(9) . .
O14 Ni3 C11 C12 20(9) . .
O11 Ni3 C11 C12 -68(9) . .
O10 Ni3 C11 C12 113(9) . .
Ni1 Ni3 C11 C12 -156(9) . .
Ni1 O12 C17 O17 -3.1(5) . 2_655
Ni1 O12 C17 C18 175.1(3) . .
